data_7232165
loop_
_publ_author_name
'Leduskrasts, Kaspars'
'Suna, Edgars'

_publ_section_title
;
 Aggregation induced emission by pyridinium--pyridinium interactions
;
_journal_issue 1
_journal_name_full 'RSC Advances'
_journal_page_first 460
_journal_paper_doi 10.1039/C8RA08771G
_journal_volume 9
_journal_year 2019
_chemical_formula_moiety 'C21 H21 N2 1+, Br 1-, O'
_chemical_formula_sum 'C21 H21 Br N2 O'
_chemical_formula_weight 397.31
_space_group_crystal_system orthorhombic
_space_group_IT_number 61
_space_group_name_Hall '-P 2ac 2ab'
_space_group_name_H-M_alt 'P b c a'
_symmetry_space_group_name_Hall '-P 2ac 2ab'
_symmetry_space_group_name_H-M 'P b c a'
_atom_sites_solution_hydrogens geom
_audit_creation_method SHELXL-2017/1
_audit_update_record
;
2018-10-17 deposited with the CCDC.
2019-01-10 downloaded from the CCDC.
;
_cell_angle_alpha 90
_cell_angle_beta 90
_cell_angle_gamma 90
_cell_formula_units_Z 8
_cell_length_a 15.3118(3)
_cell_length_b 9.8222(2)
_cell_length_c 26.0811(6)
_cell_measurement_reflns_used 23037
_cell_measurement_temperature 190(2)
_cell_measurement_theta_max 27.485
_cell_measurement_theta_min 0.998
_cell_volume 3922.48(14)
_computing_cell_refinement 'HKL Scalepack (Otwinowski & Minor, 1997)'
_computing_data_collection 'COLLECT (Bruker, 2001)'
_computing_data_reduction 'HKL Denzo (Otwinowski & Minor, 1997)'
_computing_molecular_graphics 'ORTEP-3 (Farrugia, 2012)'
_computing_publication_material 'publCIF (Westrip, 2010)'
_computing_structure_refinement 'SHELXL-2017/1 (Sheldrick, 2015)'
_computing_structure_solution 'SIR2004 (Burla et al., 2005)'
_diffrn_ambient_temperature 190(2)
_diffrn_measured_fraction_theta_full 0.997
_diffrn_measured_fraction_theta_max 0.996
_diffrn_measurement_device_type KappaCCD
_diffrn_measurement_method CCD
_diffrn_radiation_type MoK\a
_diffrn_radiation_wavelength 0.71073
_diffrn_reflns_av_R_equivalents 0.0830
_diffrn_reflns_av_unetI/netI 0.0965
_diffrn_reflns_Laue_measured_fraction_full 0.997
_diffrn_reflns_Laue_measured_fraction_max 0.996
_diffrn_reflns_limit_h_max 19
_diffrn_reflns_limit_h_min -19
_diffrn_reflns_limit_k_max 12
_diffrn_reflns_limit_k_min -12
_diffrn_reflns_limit_l_max 33
_diffrn_reflns_limit_l_min -33
_diffrn_reflns_number 8360
_diffrn_reflns_point_group_measured_fraction_full 0.997
_diffrn_reflns_point_group_measured_fraction_max 0.996
_diffrn_reflns_theta_full 25.242
_diffrn_reflns_theta_max 27.479
_diffrn_reflns_theta_min 2.660
_exptl_absorpt_coefficient_mu 2.106
_exptl_absorpt_correction_type none
_exptl_crystal_colour colourless
_exptl_crystal_density_diffrn 1.346
_exptl_crystal_description block
_exptl_crystal_F_000 1632
_exptl_crystal_size_max 0.14
_exptl_crystal_size_mid 0.10
_exptl_crystal_size_min 0.06
_refine_diff_density_max 1.816
_refine_diff_density_min -1.122
_refine_diff_density_rms 0.133
_refine_ls_extinction_method none
_refine_ls_goodness_of_fit_ref 1.030
_refine_ls_hydrogen_treatment constr
_refine_ls_matrix_type full
_refine_ls_number_parameters 226
_refine_ls_number_reflns 4484
_refine_ls_number_restraints 0
_refine_ls_restrained_S_all 1.030
_refine_ls_R_factor_all 0.1688
_refine_ls_R_factor_gt 0.0834
_refine_ls_shift/su_max 0.001
_refine_ls_shift/su_mean 0.000
_refine_ls_structure_factor_coef Fsqd
_refine_ls_weighting_details 'w=1/[\s^2^(Fo^2^)+(0.1475P)^2^+3.9535P] where P=(Fo^2^+2Fc^2^)/3'
_refine_ls_weighting_scheme calc
_refine_ls_wR_factor_gt 0.2285
_refine_ls_wR_factor_ref 0.2786
_reflns_Friedel_coverage 0.000
_reflns_number_gt 2269
_reflns_number_total 4484
_reflns_threshold_expression 'I > 2\s(I)'
_cod_data_source_file c8ra08771g2.cif
_cod_data_source_block Substance_5
_cod_database_code 7232165
_shelx_shelxl_version_number 2017/1
_shelx_space_group_comment
;
The symmetry employed for this shelxl refinement is uniquely defined
by the following loop, which should always be used as a source of
symmetry information in preference to the above space-group names.
They are only intended as comments.
;

loop_
_space_group_symop_operation_xyz
'x, y, z'
'-x+1/2, -y, z+1/2'
'x+1/2, -y+1/2, -z'
'-x, y+1/2, -z+1/2'
'-x, -y, -z'
'x-1/2, y, -z-1/2'
'-x-1/2, y-1/2, z'
'x, -y-1/2, z-1/2'

loop_
_atom_site_label
_atom_site_type_symbol
_atom_site_fract_x
_atom_site_fract_y
_atom_site_fract_z
_atom_site_U_iso_or_equiv
_atom_site_adp_type
_atom_site_occupancy
_atom_site_site_symmetry_order
_atom_site_calc_flag
_atom_site_refinement_flags_posn
_atom_site_refinement_flags_adp
Br1 Br 0.15503(6) 0.58680(7) -0.42199(3) 0.0647(4) Uani 1 1 d . .
N1 N 0.1690(3) 0.3994(5) -0.2461(2) 0.0380(12) Uani 1 1 d . .
N2 N 0.4546(3) 0.5233(5) -0.40937(17) 0.0360(11) Uani 1 1 d . .
C15 C 0.3536(4) 0.5065(6) -0.3346(2) 0.0374(13) Uani 1 1 d . .
H15A H 0.394403 0.548602 -0.310957 0.045 Uiso 1 1 calc R U
H15B H 0.318762 0.578120 -0.350034 0.045 Uiso 1 1 calc R U
C14 C 0.2949(4) 0.4110(5) -0.3056(2) 0.0366(13) Uani 1 1 d . .
H14A H 0.330132 0.350139 -0.284921 0.044 Uiso 1 1 calc R U
H14B H 0.261952 0.356142 -0.329797 0.044 Uiso 1 1 calc R U
C5 C -0.0212(4) 0.1844(6) -0.2471(2) 0.0400(14) Uani 1 1 d . .
H5 H -0.048242 0.125176 -0.224238 0.048 Uiso 1 1 calc R U
C1 C 0.0958(3) 0.3419(5) -0.2686(2) 0.0311(12) Uani 1 1 d . .
C6 C 0.0561(3) 0.2516(6) -0.2339(2) 0.0321(12) Uani 1 1 d . .
C3 C -0.0161(4) 0.2974(6) -0.3293(2) 0.0430(15) Uani 1 1 d . .
H3 H -0.041609 0.312401 -0.361143 0.052 Uiso 1 1 calc R U
C12 C 0.1779(4) 0.3453(6) -0.1969(2) 0.0372(13) Uani 1 1 d . .
C2 C 0.0614(4) 0.3649(6) -0.3171(2) 0.0376(13) Uani 1 1 d . .
H2 H 0.088669 0.422653 -0.340349 0.045 Uiso 1 1 calc R U
C13 C 0.2319(4) 0.4884(6) -0.2712(2) 0.0408(14) Uani 1 1 d . .
H13A H 0.264935 0.536979 -0.245267 0.049 Uiso 1 1 calc R U
H13B H 0.200688 0.555219 -0.291564 0.049 Uiso 1 1 calc R U
C16 C 0.4034(4) 0.4325(6) -0.3757(2) 0.0450(15) Uani 1 1 d . .
H16A H 0.442640 0.367796 -0.359661 0.054 Uiso 1 1 calc R U
H16B H 0.362411 0.381350 -0.396575 0.054 Uiso 1 1 calc R U
C17 C 0.5425(4) 0.5144(6) -0.4100(2) 0.0418(14) Uani 1 1 d . .
H17 H 0.571128 0.454788 -0.387988 0.050 Uiso 1 1 calc R U
C8 C 0.1055(4) 0.1860(7) -0.1406(2) 0.0457(16) Uani 1 1 d . .
H8 H 0.061030 0.124001 -0.133974 0.055 Uiso 1 1 calc R U
C18 C 0.5888(4) 0.5930(7) -0.4429(3) 0.0480(16) Uani 1 1 d . .
H18 H 0.649150 0.583288 -0.444710 0.058 Uiso 1 1 calc R U
C7 C 0.1103(4) 0.2535(6) -0.1874(2) 0.0352(13) Uani 1 1 d . .
C4 C -0.0562(4) 0.2085(6) -0.2952(2) 0.0434(15) Uani 1 1 d . .
H4 H -0.107379 0.164456 -0.304819 0.052 Uiso 1 1 calc R U
C21 C 0.4121(4) 0.6110(8) -0.4389(3) 0.0525(18) Uani 1 1 d . .
H21 H 0.351485 0.615942 -0.437557 0.063 Uiso 1 1 calc R U
C19 C 0.5481(4) 0.6858(7) -0.4733(2) 0.0537(18) Uani 1 1 d . .
H19 H 0.580433 0.742152 -0.494808 0.064 Uiso 1 1 calc R U
C9 C 0.1677(5) 0.2131(8) -0.1045(3) 0.060(2) Uani 1 1 d . .
H9 H 0.166515 0.166992 -0.073401 0.071 Uiso 1 1 calc R U
C10 C 0.2332(4) 0.3094(8) -0.1138(3) 0.0575(19) Uani 1 1 d . .
H10 H 0.273234 0.328345 -0.087905 0.069 Uiso 1 1 calc R U
C11 C 0.2405(4) 0.3769(7) -0.1596(2) 0.0487(16) Uani 1 1 d . .
H11 H 0.284530 0.440172 -0.165644 0.058 Uiso 1 1 calc R U
C20 C 0.4580(5) 0.6951(9) -0.4719(3) 0.066(2) Uani 1 1 d . .
H20 H 0.428786 0.756995 -0.492676 0.079 Uiso 1 1 calc R U
O1W O 0.7543(3) 0.6639(6) -0.51365(19) 0.0786(17) Uani 1 1 d . .

loop_
_atom_site_aniso_label
_atom_site_aniso_U_11
_atom_site_aniso_U_22
_atom_site_aniso_U_33
_atom_site_aniso_U_23
_atom_site_aniso_U_13
_atom_site_aniso_U_12
Br1 0.0851(7) 0.0468(5) 0.0621(6) 0.0121(3) -0.0047(4) 0.0022(4)
N1 0.035(3) 0.036(3) 0.043(3) -0.002(2) 0.009(2) -0.007(2)
N2 0.035(3) 0.041(3) 0.032(2) -0.005(2) 0.003(2) 0.001(2)
C15 0.039(3) 0.036(3) 0.037(3) 0.000(3) 0.004(3) -0.008(3)
C14 0.034(3) 0.026(3) 0.049(3) 0.003(2) 0.010(3) 0.001(2)
C5 0.037(3) 0.034(3) 0.049(4) 0.000(3) 0.008(3) -0.001(3)
C1 0.029(3) 0.028(3) 0.036(3) -0.004(2) 0.003(2) 0.003(2)
C6 0.030(3) 0.031(3) 0.035(3) 0.001(2) 0.005(2) 0.003(2)
C3 0.046(4) 0.038(3) 0.045(3) -0.004(3) -0.008(3) 0.011(3)
C12 0.032(3) 0.040(3) 0.039(3) 0.000(3) 0.004(3) 0.005(3)
C2 0.041(3) 0.028(3) 0.044(3) -0.004(3) 0.000(3) 0.001(3)
C13 0.034(3) 0.040(3) 0.049(3) -0.002(3) 0.008(3) -0.010(3)
C16 0.038(3) 0.039(3) 0.058(4) -0.003(3) 0.015(3) -0.006(3)
C17 0.040(3) 0.043(3) 0.042(3) -0.004(3) 0.007(3) -0.001(3)
C8 0.054(4) 0.042(4) 0.041(3) 0.006(3) 0.008(3) 0.012(3)
C18 0.035(3) 0.053(4) 0.056(4) -0.005(3) 0.009(3) -0.003(3)
C7 0.036(3) 0.032(3) 0.038(3) -0.001(3) 0.006(3) 0.005(3)
C4 0.035(3) 0.036(3) 0.060(4) -0.009(3) 0.003(3) -0.002(3)
C21 0.036(3) 0.080(5) 0.042(4) 0.005(3) 0.001(3) 0.004(3)
C19 0.050(4) 0.066(5) 0.045(4) 0.005(3) 0.017(3) -0.010(4)
C9 0.078(5) 0.065(5) 0.036(4) 0.000(3) -0.002(4) 0.033(4)
C10 0.043(4) 0.075(5) 0.055(4) -0.013(4) -0.008(3) 0.021(4)
C11 0.033(3) 0.062(4) 0.051(4) -0.008(3) -0.004(3) 0.004(3)
C20 0.066(5) 0.088(6) 0.045(4) 0.028(4) 0.000(4) 0.019(4)
O1W 0.067(3) 0.113(5) 0.056(3) 0.011(3) 0.004(3) 0.014(3)

loop_
_atom_type_symbol
_atom_type_description
_atom_type_scat_dispersion_real
_atom_type_scat_dispersion_imag
_atom_type_scat_source
C C 0.0033 0.0016 'International Tables Vol C Tables 4.2.6.8 and 6.1.1.4'
H H 0.0000 0.0000 'International Tables Vol C Tables 4.2.6.8 and 6.1.1.4'
N N 0.0061 0.0033 'International Tables Vol C Tables 4.2.6.8 and 6.1.1.4'
O O 0.0106 0.0060 'International Tables Vol C Tables 4.2.6.8 and 6.1.1.4'
Br Br -0.2901 2.4595 'International Tables Vol C Tables 4.2.6.8 and 6.1.1.4'

loop_
_geom_angle_atom_site_label_1
_geom_angle_atom_site_label_2
_geom_angle_atom_site_label_3
_geom_angle
C1 N1 C12 108.3(4)
C1 N1 C13 126.1(5)
C12 N1 C13 125.3(5)
C21 N2 C17 121.6(5)
C21 N2 C16 118.5(5)
C17 N2 C16 119.9(5)
C14 C15 C16 111.1(5)
C14 C15 H15A 109.4
C16 C15 H15A 109.4
C14 C15 H15B 109.4
C16 C15 H15B 109.4
H15A C15 H15B 108.0
C15 C14 C13 111.3(5)
C15 C14 H14A 109.4
C13 C14 H14A 109.4
C15 C14 H14B 109.4
C13 C14 H14B 109.4
H14A C14 H14B 108.0
C4 C5 C6 118.0(5)
C4 C5 H5 121.0
C6 C5 H5 121.0
N1 C1 C2 128.8(5)
N1 C1 C6 109.6(5)
C2 C1 C6 121.6(5)
C5 C6 C1 120.4(5)
C5 C6 C7 133.4(5)
C1 C6 C7 106.2(5)
C4 C3 C2 121.9(6)
C4 C3 H3 119.1
C2 C3 H3 119.1
C7 C12 N1 109.6(5)
C7 C12 C11 122.0(6)
N1 C12 C11 128.4(6)
C1 C2 C3 116.9(5)
C1 C2 H2 121.5
C3 C2 H2 121.5
N1 C13 C14 112.6(5)
N1 C13 H13A 109.1
C14 C13 H13A 109.1
N1 C13 H13B 109.1
C14 C13 H13B 109.1
H13A C13 H13B 107.8
N2 C16 C15 113.6(5)
N2 C16 H16A 108.8
C15 C16 H16A 108.8
N2 C16 H16B 108.8
C15 C16 H16B 108.8
H16A C16 H16B 107.7
N2 C17 C18 119.6(6)
N2 C17 H17 120.2
C18 C17 H17 120.2
C9 C8 C7 118.4(6)
C9 C8 H8 120.8
C7 C8 H8 120.8
C17 C18 C19 120.8(6)
C17 C18 H18 119.6
C19 C18 H18 119.6
C8 C7 C12 120.1(5)
C8 C7 C6 133.6(5)
C12 C7 C6 106.4(5)
C5 C4 C3 121.1(6)
C5 C4 H4 119.5
C3 C4 H4 119.5
N2 C21 C20 119.9(6)
N2 C21 H21 120.0
C20 C21 H21 120.0
C18 C19 C20 119.0(6)
C18 C19 H19 120.5
C20 C19 H19 120.5
C8 C9 C10 120.9(6)
C8 C9 H9 119.5
C10 C9 H9 119.5
C11 C10 C9 122.3(6)
C11 C10 H10 118.8
C9 C10 H10 118.8
C10 C11 C12 116.2(6)
C10 C11 H11 121.9
C12 C11 H11 121.9
C19 C20 C21 119.0(6)
C19 C20 H20 120.5
C21 C20 H20 120.5

loop_
_geom_bond_atom_site_label_1
_geom_bond_atom_site_label_2
_geom_bond_distance
N1 C1 1.385(7)
N1 C12 1.396(8)
N1 C13 1.456(7)
N2 C21 1.327(8)
N2 C17 1.349(8)
N2 C16 1.477(8)
C15 C14 1.503(8)
C15 C16 1.504(8)
C15 H15A 0.9700
C15 H15B 0.9700
C14 C13 1.522(8)
C14 H14A 0.9700
C14 H14B 0.9700
C5 C4 1.384(9)
C5 C6 1.398(8)
C5 H5 0.9300
C1 C2 1.389(8)
C1 C6 1.405(8)
C6 C7 1.469(8)
C3 C4 1.390(9)
C3 C2 1.395(9)
C3 H3 0.9300
C12 C7 1.395(8)
C12 C11 1.399(9)
C2 H2 0.9300
C13 H13A 0.9700
C13 H13B 0.9700
C16 H16A 0.9700
C16 H16B 0.9700
C17 C18 1.354(9)
C17 H17 0.9300
C8 C9 1.364(10)
C8 C7 1.393(8)
C8 H8 0.9300
C18 C19 1.359(10)
C18 H18 0.9300
C4 H4 0.9300
C21 C20 1.384(10)
C21 H21 0.9300
C19 C20 1.383(10)
C19 H19 0.9300
C9 C10 1.400(11)
C9 H9 0.9300
C10 C11 1.373(10)
C10 H10 0.9300
C11 H11 0.9300
C20 H20 0.9300

loop_
_geom_torsion_atom_site_label_1
_geom_torsion_atom_site_label_2
_geom_torsion_atom_site_label_3
_geom_torsion_atom_site_label_4
_geom_torsion
C16 C15 C14 C13 -169.1(5)
C12 N1 C1 C2 180.0(5)
C13 N1 C1 C2 -6.7(9)
C12 N1 C1 C6 0.8(6)
C13 N1 C1 C6 174.1(5)
C4 C5 C6 C1 0.7(8)
C4 C5 C6 C7 178.8(6)
N1 C1 C6 C5 177.7(5)
C2 C1 C6 C5 -1.6(8)
N1 C1 C6 C7 -0.9(6)
C2 C1 C6 C7 179.9(5)
C1 N1 C12 C7 -0.4(6)
C13 N1 C12 C7 -173.8(5)
C1 N1 C12 C11 -177.6(6)
C13 N1 C12 C11 9.0(9)
N1 C1 C2 C3 -177.1(5)
C6 C1 C2 C3 2.0(8)
C4 C3 C2 C1 -1.6(8)
C1 N1 C13 C14 -77.0(7)
C12 N1 C13 C14 95.2(6)
C15 C14 C13 N1 174.9(5)
C21 N2 C16 C15 -65.1(7)
C17 N2 C16 C15 115.8(6)
C14 C15 C16 N2 173.4(5)
C21 N2 C17 C18 -2.6(9)
C16 N2 C17 C18 176.5(6)
N2 C17 C18 C19 3.6(10)
C9 C8 C7 C12 0.6(9)
C9 C8 C7 C6 -179.3(6)
N1 C12 C7 C8 179.9(5)
C11 C12 C7 C8 -2.7(9)
N1 C12 C7 C6 -0.2(6)
C11 C12 C7 C6 177.3(5)
C5 C6 C7 C8 2.3(11)
C1 C6 C7 C8 -179.4(6)
C5 C6 C7 C12 -177.6(6)
C1 C6 C7 C12 0.6(6)
C6 C5 C4 C3 -0.3(8)
C2 C3 C4 C5 0.8(9)
C17 N2 C21 C20 0.7(10)
C16 N2 C21 C20 -178.4(6)
C17 C18 C19 C20 -2.7(11)
C7 C8 C9 C10 1.9(10)
C8 C9 C10 C11 -2.6(10)
C9 C10 C11 C12 0.6(10)
C7 C12 C11 C10 2.0(9)
N1 C12 C11 C10 178.9(6)
C18 C19 C20 C21 0.9(11)
N2 C21 C20 C19 0.1(11)
